data_4029365
loop_
_publ_author_name
'De Poli, Matteo'
'Byrne, Liam'
'Brown, Robert A.'
'Sol\`a, Jordi'
'Castellanos, Alejandro'
'Boddaert, Thomas'
'Wechsel, Romina'
'Beadle, Jonathan D.'
'Clayden, Jonathan'

_publ_contact_author
; 
    Madeleine Helliwell 
;
_publ_section_title
;
 Engineering the Structure of an N-Terminal \b-Turn To Maximize
 Screw-Sense Preference in Achiral Helical Peptide Chains.
;
_journal_issue 10
_journal_name_full 'The Journal of organic chemistry'
_journal_page_first 4659
_journal_page_last 4675
_journal_paper_doi 10.1021/jo500714b
_journal_volume 79
_journal_year 2014
_chemical_formula_moiety 'C50 H57 N7 O8, 1.5(C D4 O)'
_chemical_formula_sum 'C51.5 H57 D6 N7 O9.5'
_chemical_formula_weight 938.09
_chemical_name_systematic
; 
? 
;
_space_group_IT_number 14
_symmetry_cell_setting monoclinic
_symmetry_space_group_name_Hall '-P 2ybc'
_symmetry_space_group_name_H-M 'P 1 21/c 1'
_atom_sites_solution_hydrogens geom
_atom_sites_solution_primary direct
_atom_sites_solution_secondary difmap
_audit_creation_method SHELXL-97
_cell_angle_alpha 90.00
_cell_angle_beta 101.7430(11)
_cell_angle_gamma 90.00
_cell_formula_units_Z 4
_cell_length_a 21.4230(6)
_cell_length_b 9.3120(3)
_cell_length_c 25.4800(9)
_cell_measurement_reflns_used 7298
_cell_measurement_temperature 100(2)
_cell_measurement_theta_max 25.350
_cell_measurement_theta_min 0.998
_cell_volume 4976.6(3)
_computing_cell_refinement 'HKL Scalepack (Otwinowski & Minor 1997)'
_computing_data_collection KappaCCD
_computing_data_reduction 'Denzo and Scalepak (Otwinowski & Minor, 1997)'
_computing_molecular_graphics 'Ortep (Johnson, 1976)'
_computing_structure_refinement 'SHELXL-97 (Sheldrick, 1997)'
_computing_structure_solution 'SHELXS-97 (Sheldrick, 1990)'
_diffrn_ambient_temperature 100(2)
_diffrn_detector_area_resol_mean 9
_diffrn_measured_fraction_theta_full 0.991
_diffrn_measured_fraction_theta_max 0.991
_diffrn_measurement_device '95mm CCD camera on \k-goniostat'
_diffrn_measurement_device_type KappaCCD
_diffrn_measurement_method CCD
_diffrn_radiation_monochromator graphite
_diffrn_radiation_source 'fine-focus sealed tube'
_diffrn_radiation_type MoK\a
_diffrn_radiation_wavelength 0.71073
_diffrn_reflns_av_R_equivalents 0.1204
_diffrn_reflns_av_sigmaI/netI 0.1313
_diffrn_reflns_limit_h_max 25
_diffrn_reflns_limit_h_min -25
_diffrn_reflns_limit_k_max 10
_diffrn_reflns_limit_k_min -11
_diffrn_reflns_limit_l_max 30
_diffrn_reflns_limit_l_min -30
_diffrn_reflns_number 15282
_diffrn_reflns_theta_full 25.03
_diffrn_reflns_theta_max 25.03
_diffrn_reflns_theta_min 2.27
_exptl_absorpt_coefficient_mu 0.087
_exptl_absorpt_correction_T_max 0.9914
_exptl_absorpt_correction_T_min 0.9539
_exptl_absorpt_correction_type multi-scan
_exptl_absorpt_process_details 'Blessing, R. H. (1995) Acta Cryst. A51, 33-38'
_exptl_crystal_colour colourless
_exptl_crystal_density_diffrn 1.252
_exptl_crystal_density_method 'not measured'
_exptl_crystal_description plate
_exptl_crystal_F_000 1988
_exptl_crystal_size_max 0.55
_exptl_crystal_size_mid 0.3
_exptl_crystal_size_min 0.1
_refine_diff_density_max 0.336
_refine_diff_density_min -0.359
_refine_diff_density_rms 0.077
_refine_ls_extinction_method none
_refine_ls_goodness_of_fit_ref 1.050
_refine_ls_hydrogen_treatment mixed
_refine_ls_matrix_type full
_refine_ls_number_parameters 669
_refine_ls_number_reflns 8704
_refine_ls_number_restraints 0
_refine_ls_restrained_S_all 1.050
_refine_ls_R_factor_all 0.1408
_refine_ls_R_factor_gt 0.0733
_refine_ls_shift/su_max 0.000
_refine_ls_shift/su_mean 0.000
_refine_ls_structure_factor_coef Fsqd
_refine_ls_weighting_details 'calc w=1/[\s^2^(Fo^2^)+(0.0794P)^2^+4.2527P] where P=(Fo^2^+2Fc^2^)/3'
_refine_ls_weighting_scheme calc
_refine_ls_wR_factor_gt 0.1741
_refine_ls_wR_factor_ref 0.2192
_reflns_number_gt 4976
_reflns_number_total 8704
_reflns_threshold_expression >2sigma(I)
_cod_data_source_file jo500714b_si_003.cif
_cod_data_source_block s3590
_cod_depositor_comments
;
The following automatic conversions were performed:

'_symmetry_cell_setting' value 'Monoclinic' changed to 'monoclinic'
according to
/usr/data/users/saulius/crontab/automatic-downloads/rss-feeds/ACS/lib/dictionaries/cif_core.dic
dictionary named 'cif_core.dic' version 2.4.2 from 2011-04-26.

Automatic conversion script
Id: cif_fix_values 2281 2013-09-26 08:29:07Z andrius 

 Adding full bibliography for 4029365--4029371.cif.
;
_cod_original_sg_symbol_H-M 'P 21/c'
_cod_original_formula_sum 'C51.50 H57 D6 N7 O9.50'
_cod_database_code 4029365

loop_
_symmetry_equiv_pos_as_xyz
'x, y, z'
'-x, y+1/2, -z+1/2'
'-x, -y, -z'
'x, -y-1/2, z-1/2'

loop_
_atom_site_label
_atom_site_type_symbol
_atom_site_fract_x
_atom_site_fract_y
_atom_site_fract_z
_atom_site_U_iso_or_equiv
_atom_site_adp_type
_atom_site_occupancy
_atom_site_symmetry_multiplicity
_atom_site_calc_flag
_atom_site_refinement_flags
_atom_site_disorder_assembly
_atom_site_disorder_group
O1 O 0.36063(12) -0.1035(3) 0.42783(10) 0.0388(7) Uani 1 1 d . . .
O2 O 0.32650(12) -0.0591(3) 0.33914(11) 0.0346(6) Uani 1 1 d . . .
O3 O 0.21334(12) 0.2143(3) 0.27889(10) 0.0361(7) Uani 1 1 d . . .
O4 O 0.32851(12) 0.3620(3) 0.21628(11) 0.0391(7) Uani 1 1 d . . .
O5 O 0.30748(13) 0.1094(3) 0.11818(11) 0.0401(7) Uani 1 1 d . . .
O6 O 0.17232(12) 0.2473(3) 0.04611(11) 0.0370(7) Uani 1 1 d . . .
O7 O 0.25364(13) 0.5473(3) 0.00755(11) 0.0387(7) Uani 1 1 d . . .
O8 O 0.36848(13) 0.1998(3) -0.04176(11) 0.0437(7) Uani 1 1 d . . .
N1 N 0.27300(14) 0.0272(3) 0.40172(14) 0.0306(8) Uani 1 1 d . . .
H1N H 0.269(2) 0.017(5) 0.435(2) 0.057(15) Uiso 1 1 d . . .
N2 N 0.29852(15) 0.2641(4) 0.34429(14) 0.0312(8) Uani 1 1 d . . .
H2N H 0.315(2) 0.255(5) 0.3771(18) 0.043(13) Uiso 1 1 d . . .
N3 N 0.34356(15) 0.1486(4) 0.25959(14) 0.0327(8) Uani 1 1 d . . .
H3N H 0.341(2) 0.096(5) 0.290(2) 0.061(15) Uiso 1 1 d . . .
N4 N 0.23851(15) 0.1104(3) 0.17471(14) 0.0319(8) Uani 1 1 d . . .
H4N H 0.233(2) 0.122(5) 0.2101(19) 0.050(13) Uiso 1 1 d . . .
N5 N 0.21353(16) 0.3744(4) 0.12104(15) 0.0355(8) Uani 1 1 d . . .
H5N H 0.232(2) 0.374(5) 0.155(2) 0.066(16) Uiso 1 1 d . . .
N6 N 0.31040(15) 0.3861(4) 0.06439(14) 0.0341(8) Uani 1 1 d . . .
H6N H 0.314(2) 0.332(5) 0.0955(18) 0.048(13) Uiso 1 1 d . . .
N7 N 0.28389(18) 0.1533(4) -0.00431(16) 0.0383(9) Uani 1 1 d . . .
H7N H 0.2760(18) 0.065(5) -0.0218(16) 0.039(12) Uiso 1 1 d . . .
H7M H 0.261(2) 0.176(6) 0.018(2) 0.069(18) Uiso 1 1 d . . .
C1 C 0.46159(18) -0.0765(5) 0.39758(17) 0.0400(10) Uani 1 1 d . . .
C2 C 0.4923(2) -0.1130(5) 0.35661(18) 0.0467(11) Uani 1 1 d . . .
H2 H 0.4824 -0.1997 0.3387 0.056 Uiso 1 1 calc R . .
C3 C 0.5372(2) -0.0235(6) 0.3418(2) 0.0566(13) Uani 1 1 d . . .
H3 H 0.5578 -0.0504 0.3144 0.068 Uiso 1 1 calc R . .
C4 C 0.5514(2) 0.1059(6) 0.3677(2) 0.0613(15) Uani 1 1 d . . .
H4 H 0.5816 0.1667 0.3579 0.074 Uiso 1 1 calc R . .
C5 C 0.5211(2) 0.1447(6) 0.4078(2) 0.0594(14) Uani 1 1 d . . .
H5 H 0.5302 0.2327 0.4249 0.071 Uiso 1 1 calc R . .
C6 C 0.4765(2) 0.0530(5) 0.4233(2) 0.0505(12) Uani 1 1 d . . .
H6 H 0.4568 0.0795 0.4512 0.061 Uiso 1 1 calc R . .
C7 C 0.41445(19) -0.1771(5) 0.41448(18) 0.0425(11) Uani 1 1 d . . .
H7A H 0.3993 -0.2444 0.3856 0.051 Uiso 1 1 calc R . .
H7B H 0.4358 -0.2318 0.4454 0.051 Uiso 1 1 calc R . .
C8 C 0.31963(18) -0.0460(4) 0.38508(17) 0.0336(9) Uani 1 1 d . . .
C9 C 0.21888(17) 0.0884(4) 0.36249(15) 0.0311(9) Uani 1 1 d . . .
C10 C 0.17981(18) -0.0295(4) 0.32832(15) 0.0339(9) Uani 1 1 d . . .
H10A H 0.1494 0.0144 0.2994 0.041 Uiso 1 1 calc R . .
H10B H 0.2081 -0.0899 0.3126 0.041 Uiso 1 1 calc R . .
C11 C 0.14502(18) -0.1196(4) 0.36180(15) 0.0327(9) Uani 1 1 d . . .
C12 C 0.17126(19) -0.2536(4) 0.38116(16) 0.0379(10) Uani 1 1 d . . .
H12 H 0.2076 -0.2872 0.3704 0.045 Uiso 1 1 calc R . .
C13 C 0.14433(19) -0.3338(5) 0.41515(17) 0.0389(10) Uani 1 1 d . . .
H13 H 0.1623 -0.4216 0.4273 0.047 Uiso 1 1 calc R . .
C14 C 0.08931(18) -0.2851(4) 0.43215(15) 0.0349(10) Uani 1 1 d . . .
C15 C 0.0628(2) -0.3624(5) 0.47005(17) 0.0410(11) Uani 1 1 d . . .
H15 H 0.0801 -0.4511 0.4819 0.049 Uiso 1 1 calc R . .
C16 C 0.0127(2) -0.3107(5) 0.48966(17) 0.0427(11) Uani 1 1 d . . .
H16 H -0.0038 -0.3635 0.5147 0.051 Uiso 1 1 calc R . .
C17 C -0.01409(19) -0.1758(5) 0.47166(16) 0.0380(10) Uani 1 1 d . . .
H17 H -0.0482 -0.1395 0.4850 0.046 Uiso 1 1 calc R . .
C18 C 0.01016(18) -0.0996(5) 0.43492(16) 0.0362(10) Uani 1 1 d . . .
H18 H -0.0081 -0.0117 0.4233 0.043 Uiso 1 1 calc R . .
C19 C 0.06190(17) -0.1492(4) 0.41386(15) 0.0295(9) Uani 1 1 d . . .
C20 C 0.09047(17) -0.0688(4) 0.37641(15) 0.0314(9) Uani 1 1 d . . .
C21 C 0.06697(17) 0.0765(4) 0.35711(15) 0.0304(9) Uani 1 1 d . . .
C22 C 0.00360(18) 0.0998(4) 0.32581(15) 0.0332(9) Uani 1 1 d . . .
C23 C -0.04002(18) -0.0140(4) 0.30950(15) 0.0347(10) Uani 1 1 d . . .
H23 H -0.0284 -0.1078 0.3197 0.042 Uiso 1 1 calc R . .
C24 C -0.09948(18) 0.0131(5) 0.27872(16) 0.0378(10) Uani 1 1 d . . .
H24 H -0.1272 -0.0630 0.2676 0.045 Uiso 1 1 calc R . .
C25 C -0.1188(2) 0.1531(5) 0.26395(17) 0.0426(11) Uani 1 1 d . . .
H25 H -0.1598 0.1704 0.2446 0.051 Uiso 1 1 calc R . .
C26 C -0.07762(19) 0.2644(5) 0.27795(16) 0.0411(11) Uani 1 1 d . . .
H26 H -0.0904 0.3568 0.2668 0.049 Uiso 1 1 calc R . .
C27 C -0.01551(18) 0.2421(4) 0.30922(15) 0.0337(9) Uani 1 1 d . . .
C28 C 0.02791(19) 0.3574(4) 0.32161(16) 0.0375(10) Uani 1 1 d . . .
H28 H 0.0151 0.4505 0.3114 0.045 Uiso 1 1 calc R . .
C29 C 0.08912(19) 0.3311(4) 0.34882(16) 0.0364(10) Uani 1 1 d . . .
H29 H 0.1179 0.4069 0.3558 0.044 Uiso 1 1 calc R . .
C30 C 0.10912(17) 0.1925(4) 0.36632(15) 0.0298(9) Uani 1 1 d . . .
C31 C 0.17688(17) 0.1680(4) 0.39641(15) 0.0326(9) Uani 1 1 d . . .
H31A H 0.1760 0.1122 0.4284 0.039 Uiso 1 1 calc R . .
H31B H 0.1962 0.2600 0.4077 0.039 Uiso 1 1 calc R . .
C32 C 0.24352(17) 0.1953(4) 0.32504(16) 0.0321(9) Uani 1 1 d . . .
C33 C 0.32662(18) 0.3640(4) 0.31072(16) 0.0333(9) Uani 1 1 d . . .
C34 C 0.39479(18) 0.3976(5) 0.34037(17) 0.0401(10) Uani 1 1 d . . .
H34A H 0.3936 0.4415 0.3742 0.060 Uiso 1 1 calc R . .
H34B H 0.4144 0.4621 0.3192 0.060 Uiso 1 1 calc R . .
H34C H 0.4190 0.3102 0.3462 0.060 Uiso 1 1 calc R . .
C35 C 0.2878(2) 0.5012(4) 0.30005(18) 0.0429(11) Uani 1 1 d . . .
H35A H 0.2453 0.4786 0.2815 0.064 Uiso 1 1 calc R . .
H35B H 0.3073 0.5646 0.2784 0.064 Uiso 1 1 calc R . .
H35C H 0.2862 0.5473 0.3335 0.064 Uiso 1 1 calc R . .
C36 C 0.33186(17) 0.2908(5) 0.25766(16) 0.0338(9) Uani 1 1 d . . .
C37 C 0.35211(19) 0.0671(5) 0.21173(16) 0.0376(10) Uani 1 1 d . . .
C38 C 0.3483(2) -0.0943(5) 0.22376(17) 0.0440(11) Uani 1 1 d . . .
H38A H 0.3814 -0.1192 0.2538 0.066 Uiso 1 1 calc R . .
H38B H 0.3535 -0.1488 0.1930 0.066 Uiso 1 1 calc R . .
H38C H 0.3075 -0.1156 0.2320 0.066 Uiso 1 1 calc R . .
C39 C 0.4159(2) 0.1025(5) 0.19755(18) 0.0500(12) Uani 1 1 d . . .
H39A H 0.4171 0.2025 0.1887 0.075 Uiso 1 1 calc R . .
H39B H 0.4214 0.0456 0.1674 0.075 Uiso 1 1 calc R . .
H39C H 0.4497 0.0816 0.2276 0.075 Uiso 1 1 calc R . .
C40 C 0.29763(19) 0.1015(4) 0.16433(16) 0.0347(10) Uani 1 1 d . . .
C41 C 0.18116(18) 0.1237(4) 0.13113(15) 0.0334(9) Uani 1 1 d . . .
C42 C 0.1710(2) -0.0136(5) 0.09811(17) 0.0449(11) Uani 1 1 d . . .
H42A H 0.2071 -0.0298 0.0819 0.067 Uiso 1 1 calc R . .
H42B H 0.1332 -0.0045 0.0706 0.067 Uiso 1 1 calc R . .
H42C H 0.1663 -0.0931 0.1210 0.067 Uiso 1 1 calc R . .
C43 C 0.12435(19) 0.1503(5) 0.15653(17) 0.0401(10) Uani 1 1 d . . .
H43A H 0.1188 0.0700 0.1788 0.060 Uiso 1 1 calc R . .
H43B H 0.0868 0.1618 0.1290 0.060 Uiso 1 1 calc R . .
H43C H 0.1313 0.2358 0.1780 0.060 Uiso 1 1 calc R . .
C44 C 0.18955(18) 0.2537(4) 0.09533(17) 0.0351(10) Uani 1 1 d . . .
C45 C 0.22144(18) 0.5081(4) 0.09228(16) 0.0352(10) Uani 1 1 d . . .
C46 C 0.2576(2) 0.6146(4) 0.13363(16) 0.0403(10) Uani 1 1 d . . .
H46A H 0.2330 0.6338 0.1604 0.060 Uiso 1 1 calc R . .
H46B H 0.2645 0.7025 0.1160 0.060 Uiso 1 1 calc R . .
H46C H 0.2980 0.5741 0.1503 0.060 Uiso 1 1 calc R . .
C47 C 0.15717(19) 0.5726(5) 0.06577(17) 0.0414(10) Uani 1 1 d . . .
H47A H 0.1366 0.5110 0.0372 0.062 Uiso 1 1 calc R . .
H47B H 0.1638 0.6656 0.0515 0.062 Uiso 1 1 calc R . .
H47C H 0.1308 0.5818 0.0919 0.062 Uiso 1 1 calc R . .
C48 C 0.26227(18) 0.4802(4) 0.05026(17) 0.0348(10) Uani 1 1 d . . .
C49 C 0.35433(19) 0.3518(4) 0.02989(16) 0.0365(10) Uani 1 1 d . . .
H49A H 0.3955 0.3299 0.0523 0.044 Uiso 1 1 calc R . .
H49B H 0.3596 0.4365 0.0091 0.044 Uiso 1 1 calc R . .
C50 C 0.33495(19) 0.2270(5) -0.00862(16) 0.0356(10) Uani 1 1 d . . .
O1S O 0.28047(17) 0.6540(4) 0.48969(17) 0.0756(13) Uani 1 1 d . . .
H1O D 0.261(2) 0.740(6) 0.488(2) 0.075(18) Uiso 1 1 d . . .
C1S C 0.3392(2) 0.6684(5) 0.5266(2) 0.0576(13) Uani 1 1 d . . .
H1S1 D 0.3533 0.7664 0.5271 0.086 Uiso 1 1 calc R . .
H1S2 D 0.3705 0.6071 0.5161 0.086 Uiso 1 1 calc R . .
H1S3 D 0.3336 0.6416 0.5618 0.086 Uiso 1 1 calc R . .
O2S O 0.5049(4) 0.6252(8) 0.5074(4) 0.081(2) Uani 0.50 1 d P A -1
H2S D 0.5410 0.6528 0.5207 0.122 Uiso 0.50 1 calc PR A -1
C2S C 0.4982(6) 0.4898(13) 0.5210(4) 0.063(3) Uani 0.50 1 d P A -1
H2S1 D 0.5369 0.4383 0.5207 0.095 Uiso 0.50 1 calc PR A -1
H2S2 D 0.4638 0.4467 0.4959 0.095 Uiso 0.50 1 calc PR A -1
H2S3 D 0.4889 0.4861 0.5563 0.095 Uiso 0.50 1 calc PR A -1

loop_
_atom_site_aniso_label
_atom_site_aniso_U_11
_atom_site_aniso_U_22
_atom_site_aniso_U_33
_atom_site_aniso_U_23
_atom_site_aniso_U_13
_atom_site_aniso_U_12
O1 0.0325(15) 0.0452(18) 0.0376(16) 0.0056(14) 0.0045(13) 0.0089(13)
O2 0.0354(15) 0.0347(16) 0.0343(16) -0.0015(13) 0.0086(12) 0.0012(12)
O3 0.0310(15) 0.0426(18) 0.0319(16) 0.0006(13) 0.0001(12) 0.0031(12)
O4 0.0373(16) 0.0408(17) 0.0376(17) 0.0085(14) 0.0041(13) 0.0008(13)
O5 0.0452(17) 0.0421(18) 0.0345(17) 0.0046(13) 0.0118(13) 0.0115(13)
O6 0.0369(16) 0.0397(17) 0.0318(16) -0.0010(13) 0.0006(12) 0.0019(12)
O7 0.0443(17) 0.0348(17) 0.0345(16) 0.0044(14) 0.0019(13) 0.0023(13)
O8 0.0389(17) 0.055(2) 0.0374(17) -0.0010(14) 0.0073(14) 0.0098(14)
N1 0.0277(18) 0.032(2) 0.030(2) 0.0003(15) 0.0015(15) 0.0018(14)
N2 0.0272(18) 0.032(2) 0.032(2) -0.0015(16) 0.0008(15) -0.0033(14)
N3 0.0341(19) 0.033(2) 0.0307(19) -0.0004(16) 0.0060(15) 0.0004(15)
N4 0.0331(19) 0.033(2) 0.0310(19) -0.0001(15) 0.0087(15) 0.0029(14)
N5 0.041(2) 0.029(2) 0.035(2) 0.0007(16) 0.0037(17) 0.0029(15)
N6 0.0310(19) 0.036(2) 0.033(2) 0.0011(17) 0.0026(15) 0.0033(15)
N7 0.043(2) 0.034(2) 0.037(2) -0.0013(18) 0.0059(18) 0.0013(18)
C1 0.029(2) 0.041(3) 0.049(3) 0.006(2) 0.0042(19) 0.0094(19)
C2 0.037(2) 0.052(3) 0.051(3) 0.008(2) 0.009(2) 0.008(2)
C3 0.044(3) 0.067(4) 0.062(3) 0.011(3) 0.019(2) 0.008(3)
C4 0.031(3) 0.062(4) 0.091(4) 0.023(3) 0.011(3) 0.004(2)
C5 0.034(3) 0.056(3) 0.085(4) -0.002(3) 0.004(3) 0.000(2)
C6 0.035(3) 0.054(3) 0.061(3) 0.000(3) 0.005(2) 0.005(2)
C7 0.036(2) 0.045(3) 0.046(3) 0.005(2) 0.008(2) 0.011(2)
C8 0.029(2) 0.034(2) 0.035(2) 0.0053(19) 0.0017(19) -0.0002(18)
C9 0.026(2) 0.034(2) 0.030(2) 0.0002(18) -0.0018(16) 0.0002(17)
C10 0.028(2) 0.038(2) 0.034(2) -0.0069(19) 0.0014(17) 0.0011(18)
C11 0.029(2) 0.033(2) 0.033(2) -0.0050(18) -0.0010(17) -0.0037(17)
C12 0.034(2) 0.035(2) 0.042(2) -0.010(2) 0.0012(19) 0.0016(18)
C13 0.036(2) 0.029(2) 0.045(3) -0.003(2) -0.007(2) -0.0006(18)
C14 0.032(2) 0.033(2) 0.035(2) 0.0007(19) -0.0042(18) -0.0034(18)
C15 0.040(2) 0.034(2) 0.043(3) 0.005(2) -0.007(2) -0.0075(19)
C16 0.041(3) 0.044(3) 0.041(3) 0.004(2) 0.003(2) -0.011(2)
C17 0.036(2) 0.038(3) 0.039(2) 0.001(2) 0.0073(19) -0.0084(19)
C18 0.028(2) 0.038(3) 0.038(2) 0.0004(19) -0.0029(18) -0.0034(18)
C19 0.027(2) 0.026(2) 0.033(2) -0.0050(17) 0.0009(17) -0.0066(16)
C20 0.027(2) 0.032(2) 0.032(2) -0.0043(18) -0.0018(17) -0.0009(17)
C21 0.029(2) 0.029(2) 0.032(2) 0.0004(17) 0.0041(17) 0.0021(17)
C22 0.030(2) 0.037(2) 0.032(2) -0.0026(18) 0.0043(17) 0.0013(18)
C23 0.035(2) 0.029(2) 0.038(2) 0.0015(18) 0.0035(19) -0.0003(18)
C24 0.029(2) 0.041(3) 0.040(2) 0.001(2) -0.0014(18) -0.0071(18)
C25 0.031(2) 0.042(3) 0.050(3) 0.008(2) -0.005(2) 0.003(2)
C26 0.036(2) 0.041(3) 0.043(3) 0.006(2) -0.001(2) 0.005(2)
C27 0.031(2) 0.033(2) 0.035(2) 0.0013(18) 0.0010(17) 0.0031(18)
C28 0.040(2) 0.028(2) 0.043(2) -0.0003(19) 0.003(2) 0.0042(18)
C29 0.036(2) 0.032(2) 0.040(2) -0.0021(19) 0.0031(19) -0.0059(18)
C30 0.029(2) 0.028(2) 0.031(2) -0.0048(17) 0.0032(17) -0.0002(17)
C31 0.032(2) 0.034(2) 0.032(2) -0.0059(18) 0.0043(17) -0.0048(17)
C32 0.026(2) 0.032(2) 0.038(2) -0.0018(19) 0.0048(18) 0.0013(17)
C33 0.033(2) 0.028(2) 0.037(2) 0.0042(18) 0.0042(18) -0.0019(17)
C34 0.036(2) 0.041(3) 0.042(2) 0.001(2) 0.0028(19) -0.0085(19)
C35 0.045(3) 0.032(2) 0.050(3) 0.006(2) 0.006(2) 0.0016(19)
C36 0.026(2) 0.034(2) 0.039(2) 0.001(2) 0.0021(17) -0.0023(17)
C37 0.037(2) 0.044(3) 0.032(2) 0.0027(19) 0.0072(18) 0.0103(19)
C38 0.050(3) 0.043(3) 0.037(2) -0.003(2) 0.004(2) 0.013(2)
C39 0.043(3) 0.060(3) 0.049(3) 0.003(2) 0.014(2) 0.010(2)
C40 0.045(3) 0.027(2) 0.032(2) 0.0014(18) 0.0071(19) 0.0093(18)
C41 0.038(2) 0.028(2) 0.031(2) 0.0032(17) 0.0005(18) 0.0019(17)
C42 0.053(3) 0.037(3) 0.043(3) -0.001(2) 0.006(2) -0.002(2)
C43 0.036(2) 0.042(3) 0.039(2) 0.002(2) 0.0014(19) -0.0028(19)
C44 0.029(2) 0.036(3) 0.039(3) 0.001(2) 0.0053(19) 0.0047(18)
C45 0.035(2) 0.031(2) 0.037(2) 0.0032(18) 0.0025(18) 0.0011(18)
C46 0.044(3) 0.035(3) 0.039(2) -0.0040(19) 0.002(2) 0.0028(19)
C47 0.037(2) 0.039(3) 0.046(3) 0.007(2) 0.004(2) 0.0070(19)
C48 0.033(2) 0.027(2) 0.041(3) -0.0013(19) -0.0022(19) -0.0015(18)
C49 0.033(2) 0.039(2) 0.036(2) 0.0051(19) 0.0036(18) -0.0024(18)
C50 0.034(2) 0.039(3) 0.033(2) 0.0042(19) 0.0028(19) 0.0074(19)
O1S 0.056(2) 0.037(2) 0.112(3) 0.004(2) -0.035(2) 0.0036(17)
C1S 0.042(3) 0.045(3) 0.079(4) 0.007(3) -0.003(3) 0.000(2)
O2S 0.054(5) 0.056(5) 0.122(7) -0.012(5) -0.011(4) 0.003(4)
C2S 0.060(6) 0.048(7) 0.075(8) -0.018(7) 0.000(8) 0.006(5)

loop_
_atom_type_symbol
_atom_type_description
_atom_type_scat_dispersion_real
_atom_type_scat_dispersion_imag
_atom_type_scat_source
C C 0.0033 0.0016 'International Tables Vol C Tables 4.2.6.8 and 6.1.1.4'
H H 0.0000 0.0000 'International Tables Vol C Tables 4.2.6.8 and 6.1.1.4'
O O 0.0106 0.0060 'International Tables Vol C Tables 4.2.6.8 and 6.1.1.4'
N N 0.0061 0.0033 'International Tables Vol C Tables 4.2.6.8 and 6.1.1.4'

loop_
_geom_angle_atom_site_label_1
_geom_angle_atom_site_label_2
_geom_angle_atom_site_label_3
_geom_angle
C8 O1 C7 114.5(3)
C8 N1 C9 120.7(3)
C8 N1 H1N 119(3)
C9 N1 H1N 118(3)
C32 N2 C33 121.4(3)
C32 N2 H2N 118(3)
C33 N2 H2N 120(3)
C36 N3 C37 121.8(4)
C36 N3 H3N 120(3)
C37 N3 H3N 117(3)
C40 N4 C41 121.7(3)
C40 N4 H4N 120(3)
C41 N4 H4N 118(3)
C44 N5 C45 122.3(4)
C44 N5 H5N 121(3)
C45 N5 H5N 115(3)
C48 N6 C49 122.6(4)
C48 N6 H6N 120(3)
C49 N6 H6N 117(3)
C50 N7 H7N 120(2)
C50 N7 H7M 122(4)
H7N N7 H7M 118(5)
C6 C1 C2 118.3(4)
C6 C1 C7 120.9(4)
C2 C1 C7 120.8(4)
C3 C2 C1 121.4(5)
C3 C2 H2 119.3
C1 C2 H2 119.3
C4 C3 C2 119.6(5)
C4 C3 H3 120.2
C2 C3 H3 120.2
C5 C4 C3 119.8(5)
C5 C4 H4 120.1
C3 C4 H4 120.1
C4 C5 C6 120.5(5)
C4 C5 H5 119.8
C6 C5 H5 119.8
C1 C6 C5 120.4(5)
C1 C6 H6 119.8
C5 C6 H6 119.8
O1 C7 C1 112.8(4)
O1 C7 H7A 109.0
C1 C7 H7A 109.0
O1 C7 H7B 109.0
C1 C7 H7B 109.0
H7A C7 H7B 107.8
O2 C8 N1 126.7(4)
O2 C8 O1 123.1(4)
N1 C8 O1 110.2(3)
N1 C9 C10 111.6(3)
N1 C9 C32 110.2(3)
C10 C9 C32 109.0(3)
N1 C9 C31 105.7(3)
C10 C9 C31 110.1(3)
C32 C9 C31 110.2(3)
C11 C10 C9 110.7(3)
C11 C10 H10A 109.5
C9 C10 H10A 109.5
C11 C10 H10B 109.5
C9 C10 H10B 109.5
H10A C10 H10B 108.1
C20 C11 C12 120.4(4)
C20 C11 C10 120.5(4)
C12 C11 C10 118.9(4)
C13 C12 C11 121.1(4)
C13 C12 H12 119.4
C11 C12 H12 119.4
C12 C13 C14 120.6(4)
C12 C13 H13 119.7
C14 C13 H13 119.7
C13 C14 C15 121.6(4)
C13 C14 C19 119.8(4)
C15 C14 C19 118.5(4)
C16 C15 C14 121.8(4)
C16 C15 H15 119.1
C14 C15 H15 119.1
C15 C16 C17 119.5(4)
C15 C16 H16 120.2
C17 C16 H16 120.2
C18 C17 C16 119.9(4)
C18 C17 H17 120.1
C16 C17 H17 120.1
C17 C18 C19 122.3(4)
C17 C18 H18 118.9
C19 C18 H18 118.9
C18 C19 C14 118.0(4)
C18 C19 C20 123.8(4)
C14 C19 C20 118.2(3)
C11 C20 C19 119.7(4)
C11 C20 C21 118.0(4)
C19 C20 C21 121.9(3)
C30 C21 C22 118.7(3)
C30 C21 C20 118.9(3)
C22 C21 C20 122.3(3)
C23 C22 C27 118.4(3)
C23 C22 C21 122.6(4)
C27 C22 C21 118.9(3)
C24 C23 C22 120.5(4)
C24 C23 H23 119.7
C22 C23 H23 119.7
C23 C24 C25 120.9(4)
C23 C24 H24 119.5
C25 C24 H24 119.5
C26 C25 C24 120.0(4)
C26 C25 H25 120.0
C24 C25 H25 120.0
C25 C26 C27 121.3(4)
C25 C26 H26 119.3
C27 C26 H26 119.3
C28 C27 C26 120.9(4)
C28 C27 C22 120.2(3)
C26 C27 C22 118.8(4)
C29 C28 C27 119.6(4)
C29 C28 H28 120.2
C27 C28 H28 120.2
C28 C29 C30 121.4(4)
C28 C29 H29 119.3
C30 C29 H29 119.3
C21 C30 C29 120.8(3)
C21 C30 C31 119.3(3)
C29 C30 C31 119.9(3)
C30 C31 C9 113.2(3)
C30 C31 H31A 108.9
C9 C31 H31A 108.9
C30 C31 H31B 108.9
C9 C31 H31B 108.9
H31A C31 H31B 107.8
O3 C32 N2 122.0(4)
O3 C32 C9 120.2(3)
N2 C32 C9 117.8(3)
N2 C33 C35 111.2(3)
N2 C33 C34 107.7(3)
C35 C33 C34 110.4(3)
N2 C33 C36 110.0(3)
C35 C33 C36 110.5(3)
C34 C33 C36 106.9(3)
C33 C34 H34A 109.5
C33 C34 H34B 109.5
H34A C34 H34B 109.5
C33 C34 H34C 109.5
H34A C34 H34C 109.5
H34B C34 H34C 109.5
C33 C35 H35A 109.5
C33 C35 H35B 109.5
H35A C35 H35B 109.5
C33 C35 H35C 109.5
H35A C35 H35C 109.5
H35B C35 H35C 109.5
O4 C36 N3 122.5(4)
O4 C36 C33 120.7(4)
N3 C36 C33 116.7(3)
N3 C37 C39 110.7(4)
N3 C37 C40 109.9(3)
C39 C37 C40 110.2(3)
N3 C37 C38 108.4(3)
C39 C37 C38 110.2(3)
C40 C37 C38 107.3(3)
C37 C38 H38A 109.5
C37 C38 H38B 109.5
H38A C38 H38B 109.5
C37 C38 H38C 109.5
H38A C38 H38C 109.5
H38B C38 H38C 109.5
C37 C39 H39A 109.5
C37 C39 H39B 109.5
H39A C39 H39B 109.5
C37 C39 H39C 109.5
H39A C39 H39C 109.5
H39B C39 H39C 109.5
O5 C40 N4 122.1(4)
O5 C40 C37 120.7(4)
N4 C40 C37 117.0(3)
N4 C41 C43 108.0(3)
N4 C41 C42 110.3(3)
C43 C41 C42 109.7(3)
N4 C41 C44 109.2(3)
C43 C41 C44 109.0(3)
C42 C41 C44 110.6(3)
C41 C42 H42A 109.5
C41 C42 H42B 109.5
H42A C42 H42B 109.5
C41 C42 H42C 109.5
H42A C42 H42C 109.5
H42B C42 H42C 109.5
C41 C43 H43A 109.5
C41 C43 H43B 109.5
H43A C43 H43B 109.5
C41 C43 H43C 109.5
H43A C43 H43C 109.5
H43B C43 H43C 109.5
O6 C44 N5 122.6(4)
O6 C44 C41 120.9(4)
N5 C44 C41 116.3(3)
N5 C45 C47 111.6(3)
N5 C45 C48 110.1(3)
C47 C45 C48 110.4(3)
N5 C45 C46 107.3(3)
C47 C45 C46 109.4(3)
C48 C45 C46 107.9(3)
C45 C46 H46A 109.5
C45 C46 H46B 109.5
H46A C46 H46B 109.5
C45 C46 H46C 109.5
H46A C46 H46C 109.5
H46B C46 H46C 109.5
C45 C47 H47A 109.5
C45 C47 H47B 109.5
H47A C47 H47B 109.5
C45 C47 H47C 109.5
H47A C47 H47C 109.5
H47B C47 H47C 109.5
O7 C48 N6 122.3(4)
O7 C48 C45 121.6(3)
N6 C48 C45 116.0(3)
N6 C49 C50 115.7(3)
N6 C49 H49A 108.4
C50 C49 H49A 108.4
N6 C49 H49B 108.4
C50 C49 H49B 108.4
H49A C49 H49B 107.4
O8 C50 N7 123.9(4)
O8 C50 C49 118.3(4)
N7 C50 C49 117.8(4)
C1S O1S H1O 107(3)
O1S C1S H1S1 109.5
O1S C1S H1S2 109.5
H1S1 C1S H1S2 109.5
O1S C1S H1S3 109.5
H1S1 C1S H1S3 109.5
H1S2 C1S H1S3 109.5

loop_
_geom_bond_atom_site_label_1
_geom_bond_atom_site_label_2
_geom_bond_distance
O1 C8 1.362(5)
O1 C7 1.440(5)
O2 C8 1.215(5)
O3 C32 1.234(4)
O4 C36 1.235(5)
O5 C40 1.238(5)
O6 C44 1.235(5)
O7 C48 1.236(5)
O8 C50 1.241(5)
N1 C8 1.347(5)
N1 C9 1.482(5)
N1 H1N 0.88(5)
N2 C32 1.343(5)
N2 C33 1.473(5)
N2 H2N 0.84(4)
N3 C36 1.347(5)
N3 C37 1.479(5)
N3 H3N 0.92(5)
N4 C40 1.348(5)
N4 C41 1.484(5)
N4 H4N 0.94(5)
N5 C44 1.349(5)
N5 C45 1.472(5)
N5 H5N 0.88(5)
N6 C48 1.345(5)
N6 C49 1.448(5)
N6 H6N 0.93(5)
N7 C50 1.315(5)
N7 H7N 0.93(5)
N7 H7M 0.84(5)
C1 C6 1.379(6)
C1 C2 1.384(6)
C1 C7 1.504(6)
C2 C3 1.384(6)
C2 H2 0.9300
C3 C4 1.378(7)
C3 H3 0.9300
C4 C5 1.367(7)
C4 H4 0.9300
C5 C6 1.397(7)
C5 H5 0.9300
C6 H6 0.9300
C7 H7A 0.9700
C7 H7B 0.9700
C9 C10 1.538(5)
C9 C32 1.544(5)
C9 C31 1.556(5)
C10 C11 1.499(5)
C10 H10A 0.9700
C10 H10B 0.9700
C11 C20 1.380(5)
C11 C12 1.415(6)
C12 C13 1.358(6)
C12 H12 0.9300
C13 C14 1.411(6)
C13 H13 0.9300
C14 C15 1.413(6)
C14 C19 1.433(5)
C15 C16 1.360(6)
C15 H15 0.9300
C16 C17 1.419(6)
C16 H16 0.9300
C17 C18 1.359(6)
C17 H17 0.9300
C18 C19 1.404(5)
C18 H18 0.9300
C19 C20 1.444(5)
C20 C21 1.492(6)
C21 C30 1.396(5)
C21 C22 1.444(5)
C22 C23 1.418(5)
C22 C27 1.426(5)
C23 C24 1.377(5)
C23 H23 0.9300
C24 C25 1.397(6)
C24 H24 0.9300
C25 C26 1.360(6)
C25 H25 0.9300
C26 C27 1.420(5)
C26 H26 0.9300
C27 C28 1.413(6)
C28 C29 1.375(5)
C28 H28 0.9300
C29 C30 1.404(6)
C29 H29 0.9300
C30 C31 1.515(5)
C31 H31A 0.9700
C31 H31B 0.9700
C33 C35 1.519(5)
C33 C34 1.534(5)
C33 C36 1.539(6)
C34 H34A 0.9600
C34 H34B 0.9600
C34 H34C 0.9600
C35 H35A 0.9600
C35 H35B 0.9600
C35 H35C 0.9600
C37 C39 1.520(6)
C37 C40 1.533(5)
C37 C38 1.540(6)
C38 H38A 0.9600
C38 H38B 0.9600
C38 H38C 0.9600
C39 H39A 0.9600
C39 H39B 0.9600
C39 H39C 0.9600
C41 C43 1.511(5)
C41 C42 1.522(6)
C41 C44 1.548(6)
C42 H42A 0.9600
C42 H42B 0.9600
C42 H42C 0.9600
C43 H43A 0.9600
C43 H43B 0.9600
C43 H43C 0.9600
C45 C47 1.528(5)
C45 C48 1.536(6)
C45 C46 1.537(6)
C46 H46A 0.9600
C46 H46B 0.9600
C46 H46C 0.9600
C47 H47A 0.9600
C47 H47B 0.9600
C47 H47C 0.9600
C49 C50 1.523(6)
C49 H49A 0.9700
C49 H49B 0.9700
O1S C1S 1.416(5)
O1S H1O 0.90(6)
C1S H1S1 0.9600
C1S H1S2 0.9600
C1S H1S3 0.9600
O2S C2S 1.323(13)
O2S H2S 0.8200
C2S H2S1 0.9600
C2S H2S2 0.9600
C2S H2S3 0.9600

loop_
_geom_hbond_atom_site_label_D
_geom_hbond_atom_site_label_H
_geom_hbond_atom_site_label_A
_geom_hbond_distance_DH
_geom_hbond_distance_HA
_geom_hbond_distance_DA
_geom_hbond_angle_DHA
_geom_hbond_site_symmetry_A
O2S H2S O8 0.82 1.95 2.765(8) 169.6 2_655
N7 H7N O1S 0.93(5) 2.06(5) 2.866(5) 144(3) 4_565
N6 H6N O5 0.93(5) 2.16(5) 2.925(5) 138(4) .
N7 H7M O6 0.84(5) 2.27(5) 3.063(5) 157(5) .
N7 H7M O5 0.84(5) 2.62(5) 3.086(5) 116(4) .
N2 H2N O8 0.84(4) 2.19(4) 3.003(4) 162(4) 4_566
N5 H5N O4 0.88(5) 2.33(5) 3.088(4) 144(4) .
N3 H3N O2 0.92(5) 1.98(5) 2.878(4) 163(4) .
N4 H4N O3 0.94(5) 2.07(5) 2.976(4) 161(4) .
N1 H1N O7 0.88(5) 2.02(5) 2.895(4) 168(4) 4_566
O1S H1O O7 0.90(6) 2.06(6) 2.895(5) 154(5) 4_576
